data_9000447
loop_
_publ_author_name
'Ohashi, Y.'
'Burnham, C. W.'
'Finger, L. W.'

_publ_section_title
;
 The effect of Ca-Fe substitution on the clinopyroxene crystal structure
 Fs75Wo25
;
_journal_name_full 'American Mineralogist'
_journal_page_first 423
_journal_page_last 434
_journal_volume 60
_journal_year 1975
_chemical_formula_sum 'Ca0.5 Fe1.5 O6 Si2'
_chemical_name_mineral Ferrosilite
_space_group_IT_number 15
_symmetry_space_group_name_Hall '-C 2yc'
_symmetry_space_group_name_H-M 'C 1 2/c 1'
_cell_angle_alpha 90
_cell_angle_beta 106.6
_cell_angle_gamma 90
_cell_length_a 9.781
_cell_length_b 9.072
_cell_length_c 5.246
_cell_formula_units_Z 4
_cell_volume 446.094
_database_code_amcsd 0000458
_exptl_crystal_density_diffrn 3.811
_cod_original_formula_sum 'Fe1.5 Ca.5 Si2 O6'
_cod_database_code 9000447

loop_
_space_group_symop_operation_xyz
x,y,z
1/2+x,1/2+y,z
x,-y,1/2+z
1/2+x,1/2-y,1/2+z
-x,y,1/2-z
1/2-x,1/2+y,1/2-z
-x,-y,-z
1/2-x,1/2-y,-z

loop_
_atom_site_aniso_label
_atom_site_aniso_U_11
_atom_site_aniso_U_22
_atom_site_aniso_U_33
_atom_site_aniso_U_12
_atom_site_aniso_U_13
_atom_site_aniso_U_23
Fe1 0.00801 0.00792 0.01319 -0.00043 0.00454 0.00000
Fe2 0.00846 0.01001 0.01165 0.00000 0.00286 0.00000
Ca 0.01157 0.04169 0.01344 0.00000 -0.00167 0.00000
Si 0.01157 0.04169 0.01344 0.00000 -0.00167 0.00000
O1 0.00890 0.00959 0.01447 0.00043 0.00573 -0.00578
O2 0.01602 0.01001 0.04545 -0.00258 0.01671 -0.00277
O3 0.00935 0.02418 0.01421 0.00302 0.00310 -0.00670

loop_
_atom_site_label
_atom_site_fract_x
_atom_site_fract_y
_atom_site_fract_z
_atom_site_occupancy
_atom_site_U_iso_or_equiv
Fe1 0.00000 0.90470 0.25000 1.00000 0.01013
Fe2 0.00000 0.27470 0.25000 0.50000 0.02343
Ca 0.00000 0.27470 0.25000 0.50000 0.02343
Si 0.29360 0.08980 0.24340 1.00000 0.00950
O1 0.12070 0.08930 0.15170 1.00000 0.01039
O2 0.37060 0.24260 0.34960 1.00000 0.02216
O3 0.35200 0.02550 -0.00430 1.00000 0.01596

loop_
_cod_related_entry_id
_cod_related_entry_database
_cod_related_entry_code
1 AMCSD 0000458
